data_2223011
loop_
_publ_author_name
'Li, Wei-Wei'
'Yu, Tie-Ming'
'Yu, Wen-Bo'
'Lv, Lu-Ping'
'Hu, Xian-Chao'

_publ_section_title
;
 <i>N</i>'-[4-(Dimethylamino)benzylidene]acetohydrazide
;
_journal_coeditor_code CI2860
_journal_issue 9
_journal_name_full 'Acta Crystallographica Section E'
_journal_page_first o2197
_journal_paper_doi 10.1107/S1600536809032619
_journal_volume 65
_journal_year 2009
_chemical_formula_iupac 'C11 H15 N3 O'
_chemical_formula_moiety 'C11 H15 N3 O'
_chemical_formula_sum 'C11 H15 N3 O'
_chemical_formula_weight 205.26
_chemical_name_systematic
;
<i>N</i>'-[4-(Dimethylamino)benzylidene]acetohydrazide
;
_space_group_IT_number 61
_symmetry_cell_setting orthorhombic
_symmetry_space_group_name_Hall '-P 2ac 2ab'
_symmetry_space_group_name_H-M 'P b c a'
_atom_sites_solution_hydrogens geom
_atom_sites_solution_primary direct
_atom_sites_solution_secondary difmap
_audit_creation_method SHELXL-97
_cell_angle_alpha 90.00
_cell_angle_beta 90.00
_cell_angle_gamma 90.00
_cell_formula_units_Z 16
_cell_length_a 8.619(4)
_cell_length_b 20.063(3)
_cell_length_c 26.231(3)
_cell_measurement_reflns_used 3944
_cell_measurement_temperature 223(2)
_cell_measurement_theta_max 25.0
_cell_measurement_theta_min 1.5
_cell_volume 4536(2)
_computing_cell_refinement 'SAINT (Bruker, 2002)'
_computing_data_collection 'SMART (Bruker, 2002)'
_computing_data_reduction 'SAINT (Bruker, 2002)'
_computing_molecular_graphics 'SHELXTL (Sheldrick, 2008)'
_computing_publication_material 'SHELXTL (Sheldrick, 2008)'
_computing_structure_refinement 'SHELXL97 (Sheldrick, 2008)'
_computing_structure_solution 'SHELXS97 (Sheldrick, 2008)'
_diffrn_ambient_temperature 223(2)
_diffrn_measured_fraction_theta_full 0.987
_diffrn_measured_fraction_theta_max 0.987
_diffrn_measurement_device_type 'Bruker SMART CCD area-detector'
_diffrn_measurement_method '\f and \w'
_diffrn_radiation_monochromator graphite
_diffrn_radiation_source 'fine-focus sealed tube'
_diffrn_radiation_type MoK\a
_diffrn_radiation_wavelength 0.71073
_diffrn_reflns_av_R_equivalents 0.0861
_diffrn_reflns_av_sigmaI/netI 0.0583
_diffrn_reflns_limit_h_max 10
_diffrn_reflns_limit_h_min -10
_diffrn_reflns_limit_k_max 23
_diffrn_reflns_limit_k_min -23
_diffrn_reflns_limit_l_max 27
_diffrn_reflns_limit_l_min -30
_diffrn_reflns_number 25277
_diffrn_reflns_theta_full 25.01
_diffrn_reflns_theta_max 25.01
_diffrn_reflns_theta_min 1.55
_diffrn_standards_number 0
_exptl_absorpt_coefficient_mu 0.080
_exptl_absorpt_correction_T_max 0.9793
_exptl_absorpt_correction_T_min 0.9770
_exptl_absorpt_correction_type multi-scan
_exptl_absorpt_process_details '(SADABS; Bruker, 2002)'
_exptl_crystal_colour colourless
_exptl_crystal_density_diffrn 1.202
_exptl_crystal_density_method 'not measured'
_exptl_crystal_description Block
_exptl_crystal_F_000 1760
_exptl_crystal_size_max 0.25
_exptl_crystal_size_mid 0.21
_exptl_crystal_size_min 0.19
_refine_diff_density_max 0.261
_refine_diff_density_min -0.246
_refine_ls_extinction_coef 0.0088(18)
_refine_ls_extinction_expression Fc^*^=kFc[1+0.001xFc^2^\l^3^/sin(2\q)]^-1/4^
_refine_ls_extinction_method 'SHELXL97 (Sheldrick, 2008)'
_refine_ls_goodness_of_fit_ref 1.049
_refine_ls_hydrogen_treatment constr
_refine_ls_matrix_type full
_refine_ls_number_parameters 278
_refine_ls_number_reflns 3944
_refine_ls_number_restraints 0
_refine_ls_restrained_S_all 1.049
_refine_ls_R_factor_all 0.1360
_refine_ls_R_factor_gt 0.0809
_refine_ls_shift/su_max 0.009
_refine_ls_shift/su_mean 0.001
_refine_ls_structure_factor_coef Fsqd
_refine_ls_weighting_details 'calc w=1/[\s^2^(Fo^2^)+(0.1428P)^2^] where P=(Fo^2^+2Fc^2^)/3'
_refine_ls_weighting_scheme calc
_refine_ls_wR_factor_gt 0.2244
_refine_ls_wR_factor_ref 0.2598
_reflns_number_gt 2266
_reflns_number_total 3944
_reflns_threshold_expression I>2\s(I)
_cod_data_source_file ci2860.cif
_cod_data_source_block I
_cod_depositor_comments
;
The following automatic conversions were performed:
'_symmetry_cell_setting' value 'Orthorhombic' changed to 'orthorhombic'
according to '/home/saulius/struct/CIF-dictionaries/cif_core.dic'
dictionary named 'cif_core.dic' version 2.4.1 from
2010-06-29.

'_geom_hbond_publ_flag' value 'No' changed to 'no' according
to '/home/saulius/struct/CIF-dictionaries/cif_core.dic' dictionary named
'cif_core.dic' version 2.4.1 from 2010-06-29.

Automatic conversion script
Id: cif_fix_enum 1527 2010-12-29 10:47:43Z saulius 

The following automatic conversions were performed:

'_symmetry_cell_setting' value 'Orthorhombic' changed to
'orthorhombic' according to
/home/saulius/struct/CIF-dictionaries/cif_core.dic dictionary named
'cif_core.dic' version 2.4.1 from
2010-06-29.

'_geom_hbond_publ_flag' value 'No' changed to 'no'
according to /home/saulius/struct/CIF-dictionaries/cif_core.dic
dictionary named 'cif_core.dic' version 2.4.1 from 2010-06-29.

Automatic conversion script
Id: cif_fix_values 1715 2011-07-08 13:25:40Z adriana 
;
_cod_original_sg_symbol_H-M 'P b c a '
_cod_database_code 2223011
_cod_database_fobs_code 2223011

loop_
_symmetry_equiv_pos_as_xyz
'x, y, z'
'-x+1/2, -y, z+1/2'
'x+1/2, -y+1/2, -z'
'-x, y+1/2, -z+1/2'
'-x, -y, -z'
'x-1/2, y, -z-1/2'
'-x-1/2, y-1/2, z'
'x, -y-1/2, z-1/2'

loop_
_atom_site_type_symbol
_atom_site_label
_atom_site_fract_x
_atom_site_fract_y
_atom_site_fract_z
_atom_site_U_iso_or_equiv
_atom_site_adp_type
_atom_site_calc_flag
_atom_site_refinement_flags
_atom_site_occupancy
_atom_site_disorder_assembly
_atom_site_disorder_group
O O1 0.0047(3) 0.29181(12) -0.13459(9) 0.0780(8) Uani d . 1 . .
O O2 0.1988(3) 0.06574(13) 0.42455(9) 0.0870(9) Uani d . 1 . .
C C1 -0.2222(5) 0.2853(2) 0.26167(14) 0.0876(12) Uani d . 1 . .
H H1A -0.2352 0.2920 0.2977 0.131 Uiso calc R 1 . .
H H1B -0.1581 0.2469 0.2560 0.131 Uiso calc R 1 . .
H H1C -0.3217 0.2784 0.2461 0.131 Uiso calc R 1 . .
C C2 -0.0788(5) 0.3912(2) 0.27440(14) 0.0960(13) Uani d . 1 . .
H H2A -0.1206 0.3847 0.3080 0.144 Uiso calc R 1 . .
H H2B -0.1011 0.4357 0.2631 0.144 Uiso calc R 1 . .
H H2C 0.0314 0.3845 0.2752 0.144 Uiso calc R 1 . .
C C3 -0.1822(4) 0.30188(16) 0.15390(12) 0.0642(9) Uani d . 1 . .
H H3 -0.2554 0.2715 0.1657 0.077 Uiso calc R 1 . .
C C4 -0.1112(4) 0.34523(16) 0.18857(12) 0.0609(9) Uani d . 1 . .
C C5 -0.0040(4) 0.38962(16) 0.16863(13) 0.0705(10) Uani d . 1 . .
H H5 0.0450 0.4197 0.1903 0.085 Uiso calc R 1 . .
C C6 0.0317(4) 0.39019(17) 0.11734(13) 0.0711(10) Uani d . 1 . .
H H6A 0.1039 0.4208 0.1053 0.085 Uiso calc R 1 . .
C C7 -0.0365(4) 0.34675(16) 0.08350(12) 0.0602(9) Uani d . 1 . .
C C8 -0.1463(4) 0.30314(16) 0.10280(12) 0.0636(9) Uani d . 1 . .
H H8 -0.1968 0.2741 0.0807 0.076 Uiso calc R 1 . .
C C9 0.0084(4) 0.34839(18) 0.03007(12) 0.0678(9) Uani d . 1 . .
H H9 0.0781 0.3809 0.0194 0.081 Uiso calc R 1 . .
C C10 -0.0398(4) 0.27958(17) -0.09107(14) 0.0675(10) Uani d . 1 . .
C C11 -0.1489(5) 0.2237(2) -0.08028(14) 0.0894(12) Uani d . 1 . .
H H11A -0.1751 0.2236 -0.0447 0.134 Uiso calc R 1 . .
H H11B -0.1005 0.1821 -0.0890 0.134 Uiso calc R 1 . .
H H11C -0.2415 0.2292 -0.1002 0.134 Uiso calc R 1 . .
C C12 0.0762(5) 0.1252(2) 0.01346(13) 0.0932(13) Uani d . 1 . .
H H12A 0.1036 0.1176 -0.0215 0.140 Uiso calc R 1 . .
H H12B 0.0797 0.1721 0.0206 0.140 Uiso calc R 1 . .
H H12C -0.0268 0.1087 0.0196 0.140 Uiso calc R 1 . .
C C13 0.2661(6) 0.0345(2) 0.02456(15) 0.0972(14) Uani d . 1 . .
H H13A 0.2679 0.0387 -0.0119 0.146 Uiso calc R 1 . .
H H13B 0.2141 -0.0060 0.0338 0.146 Uiso calc R 1 . .
H H13C 0.3705 0.0335 0.0373 0.146 Uiso calc R 1 . .
C C14 0.1752(4) 0.09738(16) 0.09815(12) 0.0606(9) Uani d . 1 . .
C C15 0.0720(5) 0.14273(16) 0.12098(12) 0.0684(10) Uani d . 1 . .
H H15 0.0105 0.1699 0.1005 0.082 Uiso calc R 1 . .
C C16 0.0610(4) 0.14740(16) 0.17306(12) 0.0670(9) Uani d . 1 . .
H H16 -0.0087 0.1776 0.1871 0.080 Uiso calc R 1 . .
C C17 0.1510(4) 0.10824(15) 0.20548(11) 0.0579(9) Uani d . 1 . .
C C18 0.2550(4) 0.06487(16) 0.18297(12) 0.0616(9) Uani d . 1 . .
H H18 0.3176 0.0384 0.2036 0.074 Uiso calc R 1 . .
C C19 0.2681(4) 0.05990(15) 0.13102(12) 0.0647(9) Uani d . 1 . .
H H19 0.3408 0.0308 0.1173 0.078 Uiso calc R 1 . .
C C20 0.1307(4) 0.11238(16) 0.26024(12) 0.0642(9) Uani d . 1 . .
H H20 0.0637 0.1445 0.2732 0.077 Uiso calc R 1 . .
C C21 0.2309(4) 0.05138(18) 0.37994(13) 0.0684(10) Uani d . 1 . .
C C22 0.3373(4) -0.00500(18) 0.36685(13) 0.0772(11) Uani d . 1 . .
H H22A 0.4084 0.0090 0.3408 0.116 Uiso calc R 1 . .
H H22B 0.2775 -0.0421 0.3547 0.116 Uiso calc R 1 . .
H H22C 0.3942 -0.0181 0.3967 0.116 Uiso calc R 1 . .
N N1 -0.0433(3) 0.30740(14) -0.00272(10) 0.0689(8) Uani d . 1 . .
N N2 0.0109(3) 0.31648(14) -0.05201(10) 0.0716(8) Uani d . 1 . .
H H2 0.0794 0.3468 -0.0576 0.086 Uiso calc R 1 . .
N N3 -0.1490(4) 0.34348(16) 0.23945(10) 0.0791(9) Uani d . 1 . .
N N4 0.1849(4) 0.09056(14) 0.04632(10) 0.0786(9) Uani d . 1 . .
N N5 0.1997(3) 0.07432(14) 0.29129(10) 0.0647(8) Uani d . 1 . .
N N6 0.1681(3) 0.08653(14) 0.34201(10) 0.0714(8) Uani d . 1 . .
H H6 0.1049 0.1182 0.3495 0.086 Uiso calc R 1 . .

loop_
_atom_site_aniso_label
_atom_site_aniso_U_11
_atom_site_aniso_U_22
_atom_site_aniso_U_33
_atom_site_aniso_U_12
_atom_site_aniso_U_13
_atom_site_aniso_U_23
O1 0.0901(19) 0.0899(18) 0.0541(16) 0.0010(14) 0.0130(13) -0.0020(12)
O2 0.105(2) 0.107(2) 0.0488(15) 0.0166(16) 0.0105(14) 0.0072(12)
C1 0.107(3) 0.093(3) 0.063(2) 0.005(2) 0.020(2) 0.0040(19)
C2 0.098(3) 0.123(3) 0.068(3) -0.004(3) -0.001(2) -0.026(2)
C3 0.066(2) 0.068(2) 0.058(2) -0.0080(17) -0.0004(17) 0.0067(16)
C4 0.063(2) 0.069(2) 0.050(2) 0.0069(17) -0.0043(16) 0.0006(16)
C5 0.079(3) 0.069(2) 0.064(2) -0.0082(18) -0.002(2) -0.0084(17)
C6 0.080(3) 0.067(2) 0.067(2) -0.0102(18) 0.003(2) 0.0036(17)
C7 0.066(2) 0.0609(19) 0.054(2) 0.0026(17) -0.0044(16) 0.0072(15)
C8 0.072(2) 0.068(2) 0.051(2) -0.0029(18) -0.0065(17) 0.0000(15)
C9 0.078(3) 0.071(2) 0.054(2) 0.0010(18) 0.0016(18) 0.0029(17)
C10 0.069(2) 0.077(2) 0.057(2) 0.0096(19) 0.0052(18) 0.0013(18)
C11 0.098(3) 0.097(3) 0.073(3) -0.023(2) -0.006(2) 0.006(2)
C12 0.114(3) 0.109(3) 0.057(2) 0.002(3) -0.010(2) 0.010(2)
C13 0.135(4) 0.091(3) 0.066(3) 0.011(3) 0.007(2) -0.010(2)
C14 0.073(2) 0.0649(19) 0.0436(19) -0.0063(18) -0.0001(17) -0.0009(15)
C15 0.088(3) 0.063(2) 0.054(2) 0.0069(19) -0.0034(18) 0.0038(16)
C16 0.072(2) 0.068(2) 0.062(2) 0.0115(18) 0.0025(18) -0.0035(16)
C17 0.067(2) 0.0607(19) 0.0461(19) -0.0017(16) 0.0002(16) 0.0010(14)
C18 0.068(2) 0.0658(19) 0.052(2) 0.0061(16) -0.0032(17) 0.0034(15)
C19 0.079(2) 0.0608(19) 0.054(2) 0.0037(17) 0.0038(18) -0.0007(15)
C20 0.067(2) 0.072(2) 0.054(2) 0.0025(18) 0.0035(17) -0.0050(17)
C21 0.071(2) 0.087(2) 0.047(2) -0.0010(19) 0.0036(18) 0.0094(18)
C22 0.080(3) 0.083(2) 0.068(2) 0.004(2) 0.0007(19) 0.0059(18)
N1 0.076(2) 0.0802(19) 0.0506(17) 0.0032(15) 0.0036(14) 0.0104(14)
N2 0.082(2) 0.0794(18) 0.0530(18) -0.0102(16) 0.0073(15) 0.0002(14)
N3 0.095(2) 0.092(2) 0.0505(18) -0.0090(18) 0.0027(16) -0.0076(15)
N4 0.105(3) 0.083(2) 0.0478(18) 0.0107(17) 0.0013(16) 0.0013(14)
N5 0.0686(19) 0.0819(18) 0.0435(16) 0.0004(15) 0.0037(14) 0.0026(13)
N6 0.077(2) 0.091(2) 0.0465(17) 0.0135(16) 0.0070(15) 0.0007(14)

loop_
_atom_type_symbol
_atom_type_description
_atom_type_scat_dispersion_real
_atom_type_scat_dispersion_imag
_atom_type_scat_source
C C 0.0033 0.0016 'International Tables Vol C Tables 4.2.6.8 and 6.1.1.4'
H H 0.0000 0.0000 'International Tables Vol C Tables 4.2.6.8 and 6.1.1.4'
N N 0.0061 0.0033 'International Tables Vol C Tables 4.2.6.8 and 6.1.1.4'
O O 0.0106 0.0060 'International Tables Vol C Tables 4.2.6.8 and 6.1.1.4'

loop_
_geom_angle_atom_site_label_1
_geom_angle_atom_site_label_2
_geom_angle_atom_site_label_3
_geom_angle_site_symmetry_1
_geom_angle_site_symmetry_3
_geom_angle
_geom_angle_publ_flag
N3 C1 H1A . . 109.5 ?
N3 C1 H1B . . 109.5 ?
H1A C1 H1B . . 109.5 ?
N3 C1 H1C . . 109.5 ?
H1A C1 H1C . . 109.5 ?
H1B C1 H1C . . 109.5 ?
N3 C2 H2A . . 109.5 ?
N3 C2 H2B . . 109.5 ?
H2A C2 H2B . . 109.5 ?
N3 C2 H2C . . 109.5 ?
H2A C2 H2C . . 109.5 ?
H2B C2 H2C . . 109.5 ?
C8 C3 C4 . . 121.5(3) ?
C8 C3 H3 . . 119.2 ?
C4 C3 H3 . . 119.2 ?
N3 C4 C5 . . 122.8(3) ?
N3 C4 C3 . . 120.7(3) ?
C5 C4 C3 . . 116.5(3) ?
C6 C5 C4 . . 121.4(3) ?
C6 C5 H5 . . 119.3 ?
C4 C5 H5 . . 119.3 ?
C7 C6 C5 . . 121.9(3) ?
C7 C6 H6A . . 119.0 ?
C5 C6 H6A . . 119.1 ?
C6 C7 C8 . . 117.2(3) ?
C6 C7 C9 . . 119.6(3) ?
C8 C7 C9 . . 123.3(3) ?
C3 C8 C7 . . 121.4(3) ?
C3 C8 H8 . . 119.3 ?
C7 C8 H8 . . 119.3 ?
N1 C9 C7 . . 123.0(3) ?
N1 C9 H9 . . 118.5 ?
C7 C9 H9 . . 118.5 ?
O1 C10 N2 . . 120.0(3) ?
O1 C10 C11 . . 121.5(3) ?
N2 C10 C11 . . 118.5(3) ?
C10 C11 H11A . . 109.5 ?
C10 C11 H11B . . 109.4 ?
H11A C11 H11B . . 109.5 ?
C10 C11 H11C . . 109.5 ?
H11A C11 H11C . . 109.5 ?
H11B C11 H11C . . 109.5 ?
N4 C12 H12A . . 109.5 ?
N4 C12 H12B . . 109.5 ?
H12A C12 H12B . . 109.5 ?
N4 C12 H12C . . 109.5 ?
H12A C12 H12C . . 109.5 ?
H12B C12 H12C . . 109.5 ?
N4 C13 H13A . . 109.5 ?
N4 C13 H13B . . 109.5 ?
H13A C13 H13B . . 109.5 ?
N4 C13 H13C . . 109.4 ?
H13A C13 H13C . . 109.5 ?
H13B C13 H13C . . 109.5 ?
N4 C14 C19 . . 121.6(3) ?
N4 C14 C15 . . 121.7(3) ?
C19 C14 C15 . . 116.6(3) ?
C16 C15 C14 . . 120.8(3) ?
C16 C15 H15 . . 119.6 ?
C14 C15 H15 . . 119.6 ?
C15 C16 C17 . . 122.0(3) ?
C15 C16 H16 . . 119.0 ?
C17 C16 H16 . . 119.0 ?
C18 C17 C16 . . 117.1(3) ?
C18 C17 C20 . . 122.6(3) ?
C16 C17 C20 . . 120.3(3) ?
C19 C18 C17 . . 121.6(3) ?
C19 C18 H18 . . 119.2 ?
C17 C18 H18 . . 119.2 ?
C18 C19 C14 . . 121.8(3) ?
C18 C19 H19 . . 119.1 ?
C14 C19 H19 . . 119.1 ?
N5 C20 C17 . . 123.1(3) ?
N5 C20 H20 . . 118.4 ?
C17 C20 H20 . . 118.4 ?
O2 C21 N6 . . 119.5(3) ?
O2 C21 C22 . . 122.0(3) ?
N6 C21 C22 . . 118.5(3) ?
C21 C22 H22A . . 109.5 ?
C21 C22 H22B . . 109.5 ?
H22A C22 H22B . . 109.5 ?
C21 C22 H22C . . 109.5 ?
H22A C22 H22C . . 109.5 ?
H22B C22 H22C . . 109.5 ?
C9 N1 N2 . . 115.3(3) ?
C10 N2 N1 . . 122.1(3) ?
C10 N2 H2 . . 119.0 ?
N1 N2 H2 . . 119.0 ?
C4 N3 C2 . . 119.7(3) ?
C4 N3 C1 . . 121.0(3) ?
C2 N3 C1 . . 117.2(3) ?
C14 N4 C13 . . 120.0(3) ?
C14 N4 C12 . . 120.2(3) ?
C13 N4 C12 . . 116.9(3) ?
C20 N5 N6 . . 114.9(3) ?
C21 N6 N5 . . 123.0(3) ?
C21 N6 H6 . . 118.5 ?
N5 N6 H6 . . 118.5 ?

loop_
_geom_bond_atom_site_label_1
_geom_bond_atom_site_label_2
_geom_bond_site_symmetry_2
_geom_bond_distance
_geom_bond_publ_flag
O1 C10 . 1.229(4) ?
O2 C21 . 1.236(4) ?
C1 N3 . 1.449(5) ?
C1 H1A . 0.96 ?
C1 H1B . 0.96 ?
C1 H1C . 0.96 ?
C2 N3 . 1.456(5) ?
C2 H2A . 0.96 ?
C2 H2B . 0.96 ?
C2 H2C . 0.96 ?
C3 C8 . 1.376(4) ?
C3 C4 . 1.399(4) ?
C3 H3 . 0.93 ?
C4 N3 . 1.374(4) ?
C4 C5 . 1.386(5) ?
C5 C6 . 1.380(4) ?
C5 H5 . 0.93 ?
C6 C7 . 1.376(5) ?
C6 H6A . 0.93 ?
C7 C8 . 1.384(5) ?
C7 C9 . 1.454(4) ?
C8 H8 . 0.93 ?
C9 N1 . 1.271(4) ?
C9 H9 . 0.93 ?
C10 N2 . 1.337(4) ?
C10 C11 . 1.491(5) ?
C11 H11A . 0.96 ?
C11 H11B . 0.96 ?
C11 H11C . 0.96 ?
C12 N4 . 1.450(5) ?
C12 H12A . 0.96 ?
C12 H12B . 0.96 ?
C12 H12C . 0.96 ?
C13 N4 . 1.443(5) ?
C13 H13A . 0.96 ?
C13 H13B . 0.96 ?
C13 H13C . 0.96 ?
C14 N4 . 1.369(4) ?
C14 C19 . 1.396(5) ?
C14 C15 . 1.406(5) ?
C15 C16 . 1.373(4) ?
C15 H15 . 0.93 ?
C16 C17 . 1.394(4) ?
C16 H16 . 0.93 ?
C17 C18 . 1.381(4) ?
C17 C20 . 1.450(4) ?
C18 C19 . 1.371(4) ?
C18 H18 . 0.93 ?
C19 H19 . 0.93 ?
C20 N5 . 1.265(4) ?
C20 H20 . 0.93 ?
C21 N6 . 1.334(4) ?
C21 C22 . 1.496(5) ?
C22 H22A . 0.96 ?
C22 H22B . 0.96 ?
C22 H22C . 0.96 ?
N1 N2 . 1.387(3) ?
N2 H2 . 0.86 ?
N5 N6 . 1.380(4) ?
N6 H6 . 0.86 ?

loop_
_geom_hbond_atom_site_label_D
_geom_hbond_atom_site_label_H
_geom_hbond_atom_site_label_A
_geom_hbond_site_symmetry_A
_geom_hbond_distance_DH
_geom_hbond_distance_HA
_geom_hbond_distance_DA
_geom_hbond_angle_DHA
_geom_hbond_publ_flag
N2 H2 O2 8_565 0.86 2.09 2.930(4) 166 yes
N6 H6 O1 8_566 0.86 2.04 2.884(4) 165 yes
C3 H3 O1 3_455 0.93 2.56 3.328(4) 140 yes
C11 H11A N1 . 0.96 2.31 2.791(5) 110 no

loop_
_geom_torsion_atom_site_label_1
_geom_torsion_atom_site_label_2
_geom_torsion_atom_site_label_3
_geom_torsion_atom_site_label_4
_geom_torsion_site_symmetry_1
_geom_torsion_site_symmetry_2
_geom_torsion_site_symmetry_3
_geom_torsion_site_symmetry_4
_geom_torsion
_geom_torsion_publ_flag
C8 C3 C4 N3 . . . . 179.7(3) ?
C8 C3 C4 C5 . . . . 0.5(5) ?
N3 C4 C5 C6 . . . . 180.0(3) ?
C3 C4 C5 C6 . . . . -0.8(5) ?
C4 C5 C6 C7 . . . . -0.3(5) ?
C5 C6 C7 C8 . . . . 1.6(5) ?
C5 C6 C7 C9 . . . . -178.4(3) ?
C4 C3 C8 C7 . . . . 0.9(5) ?
C6 C7 C8 C3 . . . . -1.9(5) ?
C9 C7 C8 C3 . . . . 178.1(3) ?
C6 C7 C9 N1 . . . . 176.0(3) ?
C8 C7 C9 N1 . . . . -4.0(5) ?
N4 C14 C15 C16 . . . . 178.1(3) ?
C19 C14 C15 C16 . . . . -2.3(5) ?
C14 C15 C16 C17 . . . . 0.4(5) ?
C15 C16 C17 C18 . . . . 1.1(5) ?
C15 C16 C17 C20 . . . . -177.0(3) ?
C16 C17 C18 C19 . . . . -0.7(5) ?
C20 C17 C18 C19 . . . . 177.4(3) ?
C17 C18 C19 C14 . . . . -1.3(5) ?
N4 C14 C19 C18 . . . . -177.7(3) ?
C15 C14 C19 C18 . . . . 2.7(5) ?
C18 C17 C20 N5 . . . . -4.0(5) ?
C16 C17 C20 N5 . . . . 174.0(3) ?
C7 C9 N1 N2 . . . . 179.6(3) ?
O1 C10 N2 N1 . . . . 175.8(3) ?
C11 C10 N2 N1 . . . . -4.8(5) ?
C9 N1 N2 C10 . . . . -176.2(3) ?
C5 C4 N3 C2 . . . . 2.0(5) ?
C3 C4 N3 C2 . . . . -177.1(3) ?
C5 C4 N3 C1 . . . . -160.9(3) ?
C3 C4 N3 C1 . . . . 20.0(5) ?
C19 C14 N4 C13 . . . . 13.6(5) ?
C15 C14 N4 C13 . . . . -166.8(4) ?
C19 C14 N4 C12 . . . . 173.7(3) ?
C15 C14 N4 C12 . . . . -6.6(5) ?
C17 C20 N5 N6 . . . . 178.8(3) ?
O2 C21 N6 N5 . . . . 179.0(3) ?
C22 C21 N6 N5 . . . . -1.7(5) ?
C20 N5 N6 C21 . . . . -179.8(3) ?
